data_7037895
loop_
_publ_author_name
'Strautmann, Julia Bernhardette Hildegard'
'Dammers, Susanne'
'Limpke, Thomas'
'Parthier, Janine'
'Zimmermann, Thomas Philipp'
'Walleck, Stephan'
'Heinze-Br\"uckner, Gabriele'
'Stammler, Anja'
'B\"ogge, Hartmut'
'Glaser, Thorsten'

_publ_section_title
;
 Design and synthesis of a dinucleating ligand system with varying
 terminal donor functions that provides no bridging donor and its
 application to the synthesis of a series of Fe(III)-\m-O-Fe(III)
 complexes.
;
_journal_issue 8
_journal_name_full 'Dalton transactions (Cambridge, England : 2003)'
_journal_page_first 3340
_journal_page_last 3361
_journal_paper_doi 10.1039/c5dt03711e
_journal_volume 45
_journal_year 2016
_chemical_formula_moiety 'C44 H58 Cl2 Fe2 N4 O4 , 2(C H2 Cl2)'
_chemical_formula_sum 'C46 H62 Cl6 Fe2 N4 O4'
_chemical_formula_weight 1059.40
_chemical_name_systematic
; 
 ? 
;
_space_group_IT_number 14
_symmetry_cell_setting monoclinic
_symmetry_space_group_name_Hall '-P 2ybc'
_symmetry_space_group_name_H-M 'P 1 21/c 1'
_atom_sites_solution_hydrogens geom
_atom_sites_solution_primary direct
_atom_sites_solution_secondary difmap
_audit_creation_method SHELXL-97
_audit_update_record
;
2014-10-14 deposited with the CCDC.
2016-01-04 downloaded from the CCDC.
;
_cell_angle_alpha 90.00
_cell_angle_beta 95.3430(10)
_cell_angle_gamma 90.00
_cell_formula_units_Z 2
_cell_length_a 8.5710(5)
_cell_length_b 9.9468(6)
_cell_length_c 28.6201(16)
_cell_measurement_reflns_used 5808
_cell_measurement_temperature 183(2)
_cell_measurement_theta_max 26.92
_cell_measurement_theta_min 2.39
_cell_volume 2429.4(2)
_computing_cell_refinement 'SAINT (Bruker AXS, 2001)'
_computing_data_collection 'SMART (Bruker AXS, 2001)'
_computing_data_reduction 'SAINT (Bruker AXS, 2001)'
_computing_molecular_graphics 'DIAMOND 2.1 (Crystal Impact, 2001)'
_computing_publication_material 'SHELXL-97 (Sheldrick, 1997)'
_computing_structure_refinement 'SHELXL-97 (Sheldrick, 1997)'
_computing_structure_solution 'SHELXS-97 (Sheldrick, 1997)'
_diffrn_ambient_temperature 183(2)
_diffrn_measured_fraction_theta_full 0.971
_diffrn_measured_fraction_theta_max 0.971
_diffrn_measurement_device_type 'Bruker AXS SMART 1K'
_diffrn_measurement_method omega-scan
_diffrn_radiation_monochromator graphite
_diffrn_radiation_source 'fine-focus sealed tube'
_diffrn_radiation_type MoK\a
_diffrn_radiation_wavelength 0.71073
_diffrn_reflns_av_R_equivalents 0.0486
_diffrn_reflns_av_sigmaI/netI 0.0559
_diffrn_reflns_limit_h_max 9
_diffrn_reflns_limit_h_min -10
_diffrn_reflns_limit_k_max 12
_diffrn_reflns_limit_k_min -12
_diffrn_reflns_limit_l_max 35
_diffrn_reflns_limit_l_min -36
_diffrn_reflns_number 13502
_diffrn_reflns_theta_full 27.00
_diffrn_reflns_theta_max 27.00
_diffrn_reflns_theta_min 1.43
_diffrn_standards_decay_% 0
_diffrn_standards_interval_count 0
_diffrn_standards_interval_time 0
_diffrn_standards_number 0
_exptl_absorpt_coefficient_mu 0.973
_exptl_absorpt_correction_T_max 0.9439
_exptl_absorpt_correction_T_min 0.6968
_exptl_absorpt_correction_type multi-scan
_exptl_absorpt_process_details 'SADABS 2.10 (Bruker AXS, 2003)'
_exptl_crystal_colour brown
_exptl_crystal_density_diffrn 1.448
_exptl_crystal_density_method 'not measured'
_exptl_crystal_description plates
_exptl_crystal_F_000 1104
_exptl_crystal_size_max 0.40
_exptl_crystal_size_mid 0.10
_exptl_crystal_size_min 0.06
_refine_diff_density_max 1.089
_refine_diff_density_min -0.673
_refine_diff_density_rms 0.085
_refine_ls_extinction_method none
_refine_ls_goodness_of_fit_ref 1.028
_refine_ls_hydrogen_treatment noref
_refine_ls_matrix_type full
_refine_ls_number_parameters 285
_refine_ls_number_reflns 5154
_refine_ls_number_restraints 0
_refine_ls_restrained_S_all 1.028
_refine_ls_R_factor_all 0.0676
_refine_ls_R_factor_gt 0.0498
_refine_ls_shift/su_max 0.001
_refine_ls_shift/su_mean 0.000
_refine_ls_structure_factor_coef Fsqd
_refine_ls_weighting_details 'calc w=1/[\s^2^(Fo^2^)+(0.0779P)^2^+1.8582P] where P=(Fo^2^+2Fc^2^)/3'
_refine_ls_weighting_scheme calc
_refine_ls_wR_factor_gt 0.1337
_refine_ls_wR_factor_ref 0.1455
_reflns_number_gt 3973
_reflns_number_total 5154
_reflns_threshold_expression >2sigma(I)
_cod_data_source_file c5dt03711e2.cif
_cod_data_source_block gl1679
_cod_depositor_comments 'Adding full bibliography for 7037891--7037896.cif.'
_cod_original_sg_symbol_H-M P2(1)/c
_cod_database_code 7037895

loop_
_symmetry_equiv_pos_as_xyz
'x, y, z'
'-x, y+1/2, -z+1/2'
'-x, -y, -z'
'x, -y-1/2, z-1/2'

loop_
_atom_site_label
_atom_site_type_symbol
_atom_site_fract_x
_atom_site_fract_y
_atom_site_fract_z
_atom_site_U_iso_or_equiv
_atom_site_adp_type
_atom_site_occupancy
_atom_site_symmetry_multiplicity
_atom_site_calc_flag
_atom_site_refinement_flags
Fe1 Fe 0.49695(5) 0.93647(4) 0.609161(14) 0.02434(14) Uani 1 1 d .
O1 O 0.4686(2) 0.7517(2) 0.60251(8) 0.0304(5) Uani 1 1 d .
O2 O 0.5227(2) 1.0122(2) 0.66776(7) 0.0305(5) Uani 1 1 d .
N2 N 0.2397(3) 0.9578(2) 0.61094(8) 0.0252(5) Uani 1 1 d .
N1 N 0.4409(3) 1.0919(2) 0.55436(8) 0.0268(5) Uani 1 1 d .
Cl1 Cl 0.75645(11) 0.94275(9) 0.59230(3) 0.0442(2) Uani 1 1 d .
C1 C 0.5144(4) 1.0710(3) 0.50960(10) 0.0282(7) Uani 1 1 d .
H1A H 0.6286 1.0870 0.5151 0.034 Uiso 1 1 calc R
H1B H 0.4707 1.1370 0.4860 0.034 Uiso 1 1 calc R
C2 C 0.2683(4) 1.1095(3) 0.54447(11) 0.0307(7) Uani 1 1 d .
H2A H 0.2273 1.0441 0.5203 0.037 Uiso 1 1 calc R
H2B H 0.2453 1.2012 0.5322 0.037 Uiso 1 1 calc R
C3 C 0.1880(4) 1.0879(3) 0.58929(11) 0.0294(7) Uani 1 1 d .
H3A H 0.2154 1.1622 0.6116 0.035 Uiso 1 1 calc R
H3B H 0.0729 1.0875 0.5819 0.035 Uiso 1 1 calc R
C4 C 0.5090(4) 1.2176(3) 0.57675(11) 0.0339(7) Uani 1 1 d .
H4A H 0.4888 1.2934 0.5552 0.051 Uiso 1 1 calc R
H4B H 0.6223 1.2064 0.5839 0.051 Uiso 1 1 calc R
H4C H 0.4604 1.2352 0.6058 0.051 Uiso 1 1 calc R
C5 C 0.1623(4) 0.8450(3) 0.58297(10) 0.0281(6) Uani 1 1 d .
H5A H 0.1989 0.8452 0.5512 0.034 Uiso 1 1 calc R
H5B H 0.0476 0.8598 0.5796 0.034 Uiso 1 1 calc R
C6 C 0.1966(4) 0.7103(3) 0.60533(10) 0.0268(6) Uani 1 1 d .
C7 C 0.3529(4) 0.6712(3) 0.61536(10) 0.0262(6) Uani 1 1 d .
C8 C 0.3888(4) 0.5485(3) 0.63824(10) 0.0270(6) Uani 1 1 d .
C9 C 0.2652(4) 0.4680(3) 0.64960(11) 0.0301(7) Uani 1 1 d .
H9A H 0.2884 0.3849 0.6650 0.036 Uiso 1 1 calc R
C10 C 0.1082(4) 0.5042(3) 0.63931(11) 0.0320(7) Uani 1 1 d .
C11 C 0.0775(4) 0.6272(3) 0.61749(11) 0.0292(6) Uani 1 1 d .
H11A H -0.0283 0.6551 0.6107 0.035 Uiso 1 1 calc R
C12 C 0.5565(4) 0.5091(3) 0.65121(12) 0.0336(7) Uani 1 1 d .
H12A H 0.5605 0.4347 0.6737 0.050 Uiso 1 1 calc R
H12B H 0.6143 0.5862 0.6654 0.050 Uiso 1 1 calc R
H12C H 0.6041 0.4809 0.6230 0.050 Uiso 1 1 calc R
C16 C -0.0228(4) 0.4147(4) 0.65322(14) 0.0446(9) Uani 1 1 d .
H16A H -0.1092 0.4152 0.6283 0.067 Uiso 1 1 calc R
H16B H -0.0602 0.4482 0.6824 0.067 Uiso 1 1 calc R
H16C H 0.0164 0.3227 0.6580 0.067 Uiso 1 1 calc R
C25 C 0.1943(4) 0.9513(3) 0.66013(10) 0.0282(6) Uani 1 1 d .
H25A H 0.2245 0.8622 0.6735 0.034 Uiso 1 1 calc R
H25B H 0.0789 0.9590 0.6593 0.034 Uiso 1 1 calc R
C26 C 0.2680(4) 1.0587(3) 0.69187(10) 0.0269(6) Uani 1 1 d .
C27 C 0.4301(4) 1.0823(3) 0.69509(10) 0.0263(6) Uani 1 1 d .
C28 C 0.4985(4) 1.1769(3) 0.72649(11) 0.0308(7) Uani 1 1 d .
C29 C 0.4021(4) 1.2486(3) 0.75434(11) 0.0330(7) Uani 1 1 d .
H29A H 0.4479 1.3140 0.7756 0.040 Uiso 1 1 calc R
C30 C 0.2411(4) 1.2273(3) 0.75197(11) 0.0339(7) Uani 1 1 d .
C31 C 0.1759(4) 1.1321(3) 0.72054(11) 0.0301(7) Uani 1 1 d .
H31A H 0.0661 1.1165 0.7185 0.036 Uiso 1 1 calc R
C32 C 0.6729(4) 1.1989(4) 0.73060(13) 0.0417(8) Uani 1 1 d .
H32A H 0.7107 1.1951 0.6993 0.063 Uiso 1 1 calc R
H32B H 0.7245 1.1287 0.7505 0.063 Uiso 1 1 calc R
H32C H 0.6971 1.2872 0.7446 0.063 Uiso 1 1 calc R
C36 C 0.1394(5) 1.3059(4) 0.78301(13) 0.0473(9) Uani 1 1 d .
H36A H 0.0456 1.2534 0.7879 0.071 Uiso 1 1 calc R
H36B H 0.1084 1.3913 0.7678 0.071 Uiso 1 1 calc R
H36C H 0.1986 1.3238 0.8133 0.071 Uiso 1 1 calc R
C101 C 0.7558(5) 0.4548(4) 0.49361(13) 0.0467(9) Uani 1 1 d .
H10A H 0.8089 0.5018 0.4690 0.056 Uiso 1 1 calc R
H10B H 0.6654 0.4049 0.4780 0.056 Uiso 1 1 calc R
Cl11 Cl 0.88757(13) 0.34013(11) 0.52352(4) 0.0568(3) Uani 1 1 d .
Cl12 Cl 0.68804(13) 0.57404(10) 0.53262(3) 0.0499(3) Uani 1 1 d .

loop_
_atom_site_aniso_label
_atom_site_aniso_U_11
_atom_site_aniso_U_22
_atom_site_aniso_U_33
_atom_site_aniso_U_23
_atom_site_aniso_U_13
_atom_site_aniso_U_12
Fe1 0.0332(3) 0.0221(2) 0.0191(2) 0.00093(15) 0.00996(17) 0.00475(16)
O1 0.0342(11) 0.0237(10) 0.0355(12) 0.0003(9) 0.0142(9) 0.0047(8)
O2 0.0340(12) 0.0349(11) 0.0238(11) -0.0041(9) 0.0084(9) 0.0063(9)
N2 0.0373(14) 0.0215(12) 0.0181(12) 0.0004(9) 0.0093(10) 0.0053(10)
N1 0.0412(15) 0.0231(12) 0.0177(12) -0.0002(9) 0.0117(10) 0.0020(10)
Cl1 0.0418(5) 0.0520(5) 0.0407(5) 0.0037(4) 0.0137(4) 0.0058(4)
C1 0.0439(18) 0.0222(15) 0.0208(14) 0.0013(11) 0.0156(12) 0.0016(12)
C2 0.0416(18) 0.0273(15) 0.0245(15) 0.0052(12) 0.0096(13) 0.0087(13)
C3 0.0411(18) 0.0225(14) 0.0267(15) 0.0034(11) 0.0139(13) 0.0074(12)
C4 0.052(2) 0.0225(15) 0.0283(16) -0.0021(12) 0.0126(14) 0.0003(13)
C5 0.0341(16) 0.0266(15) 0.0239(15) -0.0033(11) 0.0041(12) 0.0060(12)
C6 0.0348(16) 0.0245(14) 0.0218(14) -0.0030(11) 0.0056(12) 0.0040(12)
C7 0.0332(16) 0.0227(14) 0.0239(14) -0.0033(11) 0.0090(12) 0.0013(12)
C8 0.0339(16) 0.0259(14) 0.0217(14) -0.0032(11) 0.0050(12) 0.0050(12)
C9 0.0401(18) 0.0233(14) 0.0275(15) 0.0028(11) 0.0057(13) 0.0015(12)
C10 0.0382(18) 0.0282(16) 0.0305(16) -0.0024(12) 0.0082(13) -0.0020(13)
C11 0.0312(16) 0.0301(15) 0.0265(15) -0.0041(12) 0.0033(12) 0.0037(12)
C12 0.0361(17) 0.0279(16) 0.0368(18) -0.0012(13) 0.0038(14) 0.0067(13)
C16 0.039(2) 0.0391(19) 0.056(2) 0.0075(17) 0.0092(17) -0.0031(15)
C25 0.0411(18) 0.0253(15) 0.0203(14) 0.0008(11) 0.0145(12) -0.0011(12)
C26 0.0410(18) 0.0207(14) 0.0207(14) 0.0015(11) 0.0116(12) 0.0006(12)
C27 0.0382(17) 0.0238(14) 0.0180(13) 0.0013(11) 0.0090(12) 0.0041(12)
C28 0.0419(18) 0.0272(15) 0.0240(15) 0.0017(12) 0.0070(13) 0.0012(13)
C29 0.049(2) 0.0285(16) 0.0218(15) -0.0029(12) 0.0063(13) 0.0012(14)
C30 0.052(2) 0.0289(16) 0.0227(15) -0.0010(12) 0.0131(14) 0.0082(14)
C31 0.0382(17) 0.0310(16) 0.0235(15) 0.0009(12) 0.0153(12) 0.0013(13)
C32 0.0432(19) 0.047(2) 0.0351(19) -0.0074(15) 0.0021(15) -0.0027(16)
C36 0.061(2) 0.047(2) 0.036(2) -0.0141(16) 0.0184(17) 0.0037(18)
C101 0.055(2) 0.054(2) 0.0321(19) -0.0038(16) 0.0089(16) -0.0003(18)
Cl11 0.0679(7) 0.0488(6) 0.0530(6) -0.0076(4) 0.0014(5) 0.0060(5)
Cl12 0.0677(6) 0.0439(5) 0.0383(5) -0.0029(4) 0.0061(4) 0.0054(4)

loop_
_atom_type_symbol
_atom_type_description
_atom_type_scat_dispersion_real
_atom_type_scat_dispersion_imag
_atom_type_scat_source
C C 0.0033 0.0016 'International Tables Vol C Tables 4.2.6.8 and 6.1.1.4'
H H 0.0000 0.0000 'International Tables Vol C Tables 4.2.6.8 and 6.1.1.4'
N N 0.0061 0.0033 'International Tables Vol C Tables 4.2.6.8 and 6.1.1.4'
O O 0.0106 0.0060 'International Tables Vol C Tables 4.2.6.8 and 6.1.1.4'
Fe Fe 0.3463 0.8444 'International Tables Vol C Tables 4.2.6.8 and 6.1.1.4'
Cl Cl 0.1484 0.1585 'International Tables Vol C Tables 4.2.6.8 and 6.1.1.4'

loop_
_geom_angle_atom_site_label_1
_geom_angle_atom_site_label_2
_geom_angle_atom_site_label_3
_geom_angle
_geom_angle_site_symmetry_1
_geom_angle_site_symmetry_3
O2 Fe1 O1 120.18(10) . .
O2 Fe1 N2 88.58(9) . .
O1 Fe1 N2 88.63(9) . .
O2 Fe1 N1 111.08(9) . .
O1 Fe1 N1 126.65(10) . .
N2 Fe1 N1 78.46(9) . .
O2 Fe1 Cl1 98.22(7) . .
O1 Fe1 Cl1 97.11(7) . .
N2 Fe1 Cl1 167.27(7) . .
N1 Fe1 Cl1 89.03(7) . .
O2 Fe1 Fe1 143.46(7) . 3_676
O1 Fe1 Fe1 96.22(7) . 3_676
N2 Fe1 Fe1 95.87(6) . 3_676
N1 Fe1 Fe1 36.11(6) . 3_676
Cl1 Fe1 Fe1 72.28(2) . 3_676
C7 O1 Fe1 130.45(17) . .
C27 O2 Fe1 135.3(2) . .
C3 N2 C25 109.7(2) . .
C3 N2 C5 109.3(2) . .
C25 N2 C5 109.2(2) . .
C3 N2 Fe1 109.38(18) . .
C25 N2 Fe1 111.31(19) . .
C5 N2 Fe1 107.94(17) . .
C2 N1 C1 110.1(2) . .
C2 N1 C4 108.9(2) . .
C1 N1 C4 107.7(2) . .
C2 N1 Fe1 111.20(18) . .
C1 N1 Fe1 115.32(17) . .
C4 N1 Fe1 103.21(18) . .
N1 C1 C1 111.8(3) . 3_676
N1 C1 H1A 109.3 . .
C1 C1 H1A 109.3 3_676 .
N1 C1 H1B 109.3 . .
C1 C1 H1B 109.3 3_676 .
H1A C1 H1B 107.9 . .
N1 C2 C3 109.9(2) . .
N1 C2 H2A 109.7 . .
C3 C2 H2A 109.7 . .
N1 C2 H2B 109.7 . .
C3 C2 H2B 109.7 . .
H2A C2 H2B 108.2 . .
N2 C3 C2 109.5(2) . .
N2 C3 H3A 109.8 . .
C2 C3 H3A 109.8 . .
N2 C3 H3B 109.8 . .
C2 C3 H3B 109.8 . .
H3A C3 H3B 108.2 . .
N1 C4 H4A 109.5 . .
N1 C4 H4B 109.5 . .
H4A C4 H4B 109.5 . .
N1 C4 H4C 109.5 . .
H4A C4 H4C 109.5 . .
H4B C4 H4C 109.5 . .
N2 C5 C6 112.4(2) . .
N2 C5 H5A 109.1 . .
C6 C5 H5A 109.1 . .
N2 C5 H5B 109.1 . .
C6 C5 H5B 109.1 . .
H5A C5 H5B 107.9 . .
C11 C6 C7 119.8(3) . .
C11 C6 C5 121.4(3) . .
C7 C6 C5 118.8(3) . .
O1 C7 C6 119.5(3) . .
O1 C7 C8 120.4(3) . .
C6 C7 C8 120.1(3) . .
C9 C8 C7 118.1(3) . .
C9 C8 C12 121.6(3) . .
C7 C8 C12 120.3(3) . .
C8 C9 C10 122.8(3) . .
C8 C9 H9A 118.6 . .
C10 C9 H9A 118.6 . .
C11 C10 C9 117.4(3) . .
C11 C10 C16 121.5(3) . .
C9 C10 C16 121.1(3) . .
C6 C11 C10 121.8(3) . .
C6 C11 H11A 119.1 . .
C10 C11 H11A 119.1 . .
C8 C12 H12A 109.5 . .
C8 C12 H12B 109.5 . .
H12A C12 H12B 109.5 . .
C8 C12 H12C 109.5 . .
H12A C12 H12C 109.5 . .
H12B C12 H12C 109.5 . .
C10 C16 H16A 109.5 . .
C10 C16 H16B 109.5 . .
H16A C16 H16B 109.5 . .
C10 C16 H16C 109.5 . .
H16A C16 H16C 109.5 . .
H16B C16 H16C 109.5 . .
N2 C25 C26 114.0(2) . .
N2 C25 H25A 108.8 . .
C26 C25 H25A 108.8 . .
N2 C25 H25B 108.8 . .
C26 C25 H25B 108.8 . .
H25A C25 H25B 107.7 . .
C31 C26 C27 118.9(3) . .
C31 C26 C25 119.9(3) . .
C27 C26 C25 121.1(3) . .
O2 C27 C28 119.1(3) . .
O2 C27 C26 120.3(3) . .
C28 C27 C26 120.7(3) . .
C27 C28 C29 118.6(3) . .
C27 C28 C32 120.3(3) . .
C29 C28 C32 121.2(3) . .
C30 C29 C28 122.1(3) . .
C30 C29 H29A 118.9 . .
C28 C29 H29A 118.9 . .
C31 C30 C29 118.2(3) . .
C31 C30 C36 120.8(3) . .
C29 C30 C36 120.9(3) . .
C30 C31 C26 121.5(3) . .
C30 C31 H31A 119.3 . .
C26 C31 H31A 119.3 . .
C28 C32 H32A 109.5 . .
C28 C32 H32B 109.5 . .
H32A C32 H32B 109.5 . .
C28 C32 H32C 109.5 . .
H32A C32 H32C 109.5 . .
H32B C32 H32C 109.5 . .
C30 C36 H36A 109.5 . .
C30 C36 H36B 109.5 . .
H36A C36 H36B 109.5 . .
C30 C36 H36C 109.5 . .
H36A C36 H36C 109.5 . .
H36B C36 H36C 109.5 . .
Cl12 C101 Cl11 111.1(2) . .
Cl12 C101 H10A 109.4 . .
Cl11 C101 H10A 109.4 . .
Cl12 C101 H10B 109.4 . .
Cl11 C101 H10B 109.4 . .
H10A C101 H10B 108.0 . .

loop_
_geom_bond_atom_site_label_1
_geom_bond_atom_site_label_2
_geom_bond_distance
_geom_bond_site_symmetry_2
Fe1 O2 1.833(2) .
Fe1 O1 1.862(2) .
Fe1 N2 2.220(3) .
Fe1 N1 2.223(2) .
Fe1 Cl1 2.3202(10) .
Fe1 Fe1 6.3799(8) 3_676
O1 C7 1.352(3) .
O2 C27 1.358(3) .
N2 C3 1.485(4) .
N2 C25 1.497(4) .
N2 C5 1.497(4) .
N1 C2 1.490(4) .
N1 C1 1.494(3) .
N1 C4 1.498(4) .
C1 C1 1.527(6) 3_676
C1 H1A 0.9900 .
C1 H1B 0.9900 .
C2 C3 1.526(4) .
C2 H2A 0.9900 .
C2 H2B 0.9900 .
C3 H3A 0.9900 .
C3 H3B 0.9900 .
C4 H4A 0.9800 .
C4 H4B 0.9800 .
C4 H4C 0.9800 .
C5 C6 1.502(4) .
C5 H5A 0.9900 .
C5 H5B 0.9900 .
C6 C11 1.383(4) .
C6 C7 1.399(4) .
C7 C8 1.405(4) .
C8 C9 1.390(4) .
C8 C12 1.503(4) .
C9 C10 1.397(5) .
C9 H9A 0.9500 .
C10 C11 1.388(4) .
C10 C16 1.515(5) .
C11 H11A 0.9500 .
C12 H12A 0.9800 .
C12 H12B 0.9800 .
C12 H12C 0.9800 .
C16 H16A 0.9800 .
C16 H16B 0.9800 .
C16 H16C 0.9800 .
C25 C26 1.503(4) .
C25 H25A 0.9900 .
C25 H25B 0.9900 .
C26 C31 1.396(4) .
C26 C27 1.404(5) .
C27 C28 1.392(4) .
C28 C29 1.396(4) .
C28 C32 1.504(5) .
C29 C30 1.391(5) .
C29 H29A 0.9500 .
C30 C31 1.388(5) .
C30 C36 1.518(4) .
C31 H31A 0.9500 .
C32 H32A 0.9800 .
C32 H32B 0.9800 .
C32 H32C 0.9800 .
C36 H36A 0.9800 .
C36 H36B 0.9800 .
C36 H36C 0.9800 .
C101 Cl12 1.764(4) .
C101 Cl11 1.769(4) .
C101 H10A 0.9900 .
C101 H10B 0.9900 .
